data_9013710
loop_
_publ_author_name
'Alvaro, M.'
'Nestola, F.'
'Ballaran, T. B.'
'Camara, F.'
'Domeneghetti, M. C.'
'Tazzoli, V.'

_publ_section_title
;
 High-pressure phase transition of a natural pigeonite
 Note: P = 3.167 GPa
;
_journal_name_full 'American Mineralogist'
_journal_page_first 300
_journal_page_last 311
_journal_paper_doi 10.2138/am.2010.3175
_journal_volume 95
_journal_year 2010
_chemical_compound_source 'Parana, Brazil'
_chemical_formula_sum 'Al0.02 Ca0.121 Fe1.008 Mg0.871 O6 Si1.98'
_chemical_name_mineral Pigeonite
_space_group_IT_number 14
_symmetry_space_group_name_Hall '-P 2ybc'
_symmetry_space_group_name_H-M 'P 1 21/c 1'
_cell_angle_alpha 90
_cell_angle_beta 107.82
_cell_angle_gamma 90
_cell_length_a 9.621
_cell_length_b 8.827
_cell_length_c 5.199
_cell_formula_units_Z 4
_cell_volume 420.340
_database_code_amcsd 0005007
_diffrn_ambient_pressure 3.167e+06
_exptl_crystal_density_diffrn 3.705
_cod_original_formula_sum 'Fe1.008 Mg.871 Ca.121 (Si1.98 Al.02) O6'
_cod_database_code 9013710

loop_
_space_group_symop_operation_xyz
x,y,z
x,1/2-y,1/2+z
-x,1/2+y,1/2-z
-x,-y,-z

loop_
_atom_site_label
_atom_site_fract_x
_atom_site_fract_y
_atom_site_fract_z
_atom_site_occupancy
_atom_site_U_iso_or_equiv
FeA 0.25090 0.65650 0.22860 0.25300 0.01030
MgA 0.25090 0.65650 0.22860 0.74700 0.01030
FeB 0.25730 0.02190 0.22450 0.75500 0.01200
MgB 0.25730 0.02190 0.22450 0.12400 0.01200
CaB 0.23800 0.03300 0.25600 0.12100 0.03000
SiA 0.04120 0.34170 0.27320 0.99000 0.00990
AlA 0.04120 0.34170 0.27320 0.01000 0.00990
SiB 0.54990 0.83780 0.23320 0.99000 0.00710
AlB 0.54990 0.83780 0.23320 0.01000 0.00710
O1A 0.86760 0.34000 0.17100 1.00000 0.01000
O1B 0.37420 0.83730 0.13100 1.00000 0.00900
O2A 0.12000 0.50350 0.33000 1.00000 0.00900
O2B 0.62590 0.98760 0.37000 1.00000 0.01500
O3A 0.10400 0.26230 0.57300 1.00000 0.02200
O3B 0.60700 0.70590 0.47000 1.00000 0.01500

loop_
_cod_related_entry_id
_cod_related_entry_database
_cod_related_entry_code
1 AMCSD 0005007
